data_7058694
loop_
_publ_author_name
'Pog\'any, Luk\'a\<s'
'Brach\<nakov\'a, Barbora'
'Mas\'arov\'a, Petra'
'Moncol, J\'an'
'Pavlik, J\'an'
'G\'al, Miroslav'
'Maz\'ur, Milan'
'Herchel, Radovan'
'Nemec, Ivan'
'\<Salitro\<s, Ivan'

_publ_section_title
;
 Impact of the Schiff base ligand substituents on the solid state and
 solution properties of eleven iron(iii) complexes
;
_journal_issue 35
_journal_name_full 'New Journal of Chemistry'
_journal_page_first 13916
_journal_paper_doi 10.1039/C9NJ03087E
_journal_volume 43
_journal_year 2019
_chemical_formula_moiety 'C28 H27 Cl Fe N3 O2'
_chemical_formula_sum 'C28 H27 Cl Fe N3 O2'
_chemical_formula_weight 528.82
_space_group_crystal_system monoclinic
_space_group_IT_number 14
_space_group_name_Hall '-P 2yn'
_space_group_name_H-M_alt 'P 1 21/n 1'
_symmetry_space_group_name_Hall '-P 2yn'
_symmetry_space_group_name_H-M 'P 1 21/n 1'
_atom_sites_solution_hydrogens geom
_atom_sites_solution_primary direct
_audit_creation_date 2018-12-11
_audit_creation_method
;
Olex2 1.2
(compiled 2017.08.10 svn.r3458 for OlexSys, GUI svn.r5506)
;
_audit_update_record
;
2019-01-18 deposited with the CCDC.    2019-07-29 downloaded from the CCDC.
;
_cell_angle_alpha 90
_cell_angle_beta 96.640(10)
_cell_angle_gamma 90
_cell_formula_units_Z 4
_cell_length_a 18.021(3)
_cell_length_b 7.448(5)
_cell_length_c 18.822(2)
_cell_measurement_reflns_used 8027
_cell_measurement_temperature 100
_cell_measurement_theta_max 27.68
_cell_measurement_theta_min 2.17
_cell_volume 2509.4(18)
_computing_cell_refinement CrysAlisPro
_computing_data_collection '(CrysAlisPro; Agilent, 2012)'
_computing_data_reduction CrysAlisPro
_computing_molecular_graphics 'Olex2 (Dolomanov et al., 2009)'
_computing_publication_material 'Olex2 (Dolomanov et al., 2009)'
_computing_structure_refinement 'ShelXL (Sheldrick, 2015)'
_computing_structure_solution 'ShelXS-1997 (Sheldrick, 2008)'
_diffrn_ambient_temperature 100
_diffrn_detector_area_resol_mean 8
_diffrn_measured_fraction_theta_full 0.999
_diffrn_measured_fraction_theta_max 0.996
_diffrn_measurement_device_type 'Oxford Diffraction Xcalibur S CCD'
_diffrn_measurement_method '\w scans'
_diffrn_radiation_monochromator graphite
_diffrn_radiation_type MoK\a
_diffrn_radiation_wavelength 0.71073
_diffrn_reflns_av_R_equivalents 0.0380
_diffrn_reflns_av_unetI/netI 0.0673
_diffrn_reflns_Laue_measured_fraction_full 0.999
_diffrn_reflns_Laue_measured_fraction_max 0.996
_diffrn_reflns_limit_h_max 22
_diffrn_reflns_limit_h_min -22
_diffrn_reflns_limit_k_max 8
_diffrn_reflns_limit_k_min -9
_diffrn_reflns_limit_l_max 23
_diffrn_reflns_limit_l_min -23
_diffrn_reflns_number 16683
_diffrn_reflns_point_group_measured_fraction_full 0.999
_diffrn_reflns_point_group_measured_fraction_max 0.996
_diffrn_reflns_theta_full 25.242
_diffrn_reflns_theta_max 26.372
_diffrn_reflns_theta_min 2.179
_diffrn_source 'fine-focus sealed tube'
_exptl_absorpt_coefficient_mu 0.738
_exptl_absorpt_correction_T_max 0.955
_exptl_absorpt_correction_T_min 0.885
_exptl_absorpt_correction_type multi-scan
_exptl_absorpt_process_details 'CrysAlis RED, Rigaku Oxford Diffraction Ltd.'
_exptl_crystal_colour 'dark red'
_exptl_crystal_colour_modifier dark
_exptl_crystal_colour_primary red
_exptl_crystal_density_diffrn 1.400
_exptl_crystal_description block
_exptl_crystal_F_000 1100
_exptl_crystal_size_max 0.16
_exptl_crystal_size_mid 0.16
_exptl_crystal_size_min 0.12
_refine_diff_density_max 0.360
_refine_diff_density_min -0.329
_refine_diff_density_rms 0.077
_refine_ls_extinction_method none
_refine_ls_goodness_of_fit_ref 1.032
_refine_ls_hydrogen_treatment constr
_refine_ls_matrix_type full
_refine_ls_number_parameters 318
_refine_ls_number_reflns 5108
_refine_ls_number_restraints 0
_refine_ls_restrained_S_all 1.032
_refine_ls_R_factor_all 0.0780
_refine_ls_R_factor_gt 0.0387
_refine_ls_shift/su_max 0.001
_refine_ls_shift/su_mean 0.000
_refine_ls_structure_factor_coef Fsqd
_refine_ls_weighting_details 'w=1/[\s^2^(Fo^2^)+(0.0357P)^2^+1.1648P] where P=(Fo^2^+2Fc^2^)/3'
_refine_ls_weighting_scheme calc
_refine_ls_wR_factor_gt 0.0722
_refine_ls_wR_factor_ref 0.0855
_reflns_Friedel_coverage 0.000
_reflns_number_gt 3410
_reflns_number_total 5108
_reflns_threshold_expression 'I > 2\s(I)'
_cod_data_source_file c9nj03087e4.cif
_cod_data_source_block 2_100K
_cod_depositor_comments
;
The following automatic conversions were performed:

'_exptl_absorpt_correction_type' value 'Multi-scan' changed to
'multi-scan' according to
/home/data/users/saulius/crontab/automatic-downloads/rss-feeds/RSC/lib/dictionaries/cif_core.dic
dictionary named 'cif_core.dic' version 2.4.2 from 2011-04-26.

Automatic conversion script
Id: cif_fix_values 4973 2017-02-22 13:04:09Z antanas 

 Adding full bibliography for 7058691--7058703.cif.
;
_cod_original_cell_volume 2509.5(18)
_cod_database_code 7058694
_shelx_shelxl_version_number 2018/3
_shelx_space_group_comment
;
The symmetry employed for this shelxl refinement is uniquely defined
by the following loop, which should always be used as a source of
symmetry information in preference to the above space-group names.
They are only intended as comments.
;
_shelx_estimated_absorpt_t_max 0.917
_shelx_estimated_absorpt_t_min 0.891
_olex2_refinement_description
;
1. Fixed Uiso
 At 1.2 times of:
  All C(H) groups, All C(H,H) groups, All N(H) groups
 At 1.5 times of:
  All C(H,H,H) groups
2.a Ternary CH refined with riding coordinates:
 N2(H2)
2.b Secondary CH2 refined with riding coordinates:
 C12(H12A,H12B), C13(H13A,H13B), C14(H14A,H14B), C15(H15A,H15B)
2.c Aromatic/amide H refined with riding coordinates:
 C2(H2A), C3(H3), C5(H5), C6(H6), C7(H7), C8(H8), C18(H18), C19(H19), C21(H21),
  C22(H22), C23(H23), C24(H24)
2.d Idealised Me refined as rotating group:
 C27(H27A,H27B,H27C), C28(H28A,H28B,H28C)
;
_olex2_submission_special_instructions 'No special instructions were received'

loop_
_space_group_symop_operation_xyz
'x, y, z'
'-x+1/2, y+1/2, -z+1/2'
'-x, -y, -z'
'x-1/2, -y-1/2, z-1/2'

loop_
_atom_site_label
_atom_site_type_symbol
_atom_site_fract_x
_atom_site_fract_y
_atom_site_fract_z
_atom_site_U_iso_or_equiv
_atom_site_adp_type
_atom_site_occupancy
_atom_site_site_symmetry_order
_atom_site_calc_flag
_atom_site_refinement_flags_posn
Fe1 Fe 0.38266(2) 0.88310(5) 0.05889(2) 0.01362(11) Uani 1 1 d .
Cl1 Cl 0.48586(3) 0.74635(9) 0.12208(3) 0.01976(16) Uani 1 1 d .
N1 N 0.30648(10) 1.0485(3) -0.00543(11) 0.0141(5) Uani 1 1 d .
N2 N 0.43598(10) 1.1488(3) 0.07647(10) 0.0148(5) Uani 1 1 d .
H2 H 0.489393 1.138569 0.067357 0.018 Uiso 1 1 calc R
N3 N 0.34213(10) 0.9784(3) 0.15589(11) 0.0143(5) Uani 1 1 d .
O1 O 0.40889(8) 0.8102(2) -0.03509(9) 0.0153(4) Uani 1 1 d .
O2 O 0.30999(8) 0.6944(2) 0.06505(9) 0.0157(4) Uani 1 1 d .
C1 C 0.35517(12) 0.7460(3) -0.08252(13) 0.0134(5) Uani 1 1 d .
C2 C 0.37416(13) 0.6018(3) -0.12695(13) 0.0158(6) Uani 1 1 d .
H2A H 0.424260 0.559829 -0.122774 0.019 Uiso 1 1 calc R
C3 C 0.32199(13) 0.5230(4) -0.17525(13) 0.0170(6) Uani 1 1 d .
H3 H 0.336838 0.431213 -0.205694 0.020 Uiso 1 1 calc R
C4 C 0.24550(13) 0.5759(3) -0.18085(13) 0.0149(6) Uani 1 1 d .
C5 C 0.18984(14) 0.4853(4) -0.22670(13) 0.0190(6) Uani 1 1 d .
H5 H 0.204171 0.392399 -0.256874 0.023 Uiso 1 1 calc R
C6 C 0.11623(14) 0.5286(4) -0.22847(14) 0.0226(6) Uani 1 1 d .
H6 H 0.079729 0.468589 -0.260409 0.027 Uiso 1 1 calc R
C7 C 0.09485(14) 0.6628(4) -0.18261(14) 0.0224(7) Uani 1 1 d .
H7 H 0.043401 0.690169 -0.182276 0.027 Uiso 1 1 calc R
C8 C 0.14751(13) 0.7551(4) -0.13817(13) 0.0175(6) Uani 1 1 d .
H8 H 0.131825 0.844786 -0.107266 0.021 Uiso 1 1 calc R
C9 C 0.22495(13) 0.7188(3) -0.13762(13) 0.0142(6) Uani 1 1 d .
C10 C 0.28187(13) 0.8148(3) -0.09220(13) 0.0132(5) Uani 1 1 d .
C11 C 0.26928(12) 0.9966(3) -0.06483(13) 0.0137(6) Uani 1 1 d .
C12 C 0.31427(13) 1.2390(3) 0.01475(14) 0.0177(6) Uani 1 1 d .
H12A H 0.292799 1.261627 0.060016 0.021 Uiso 1 1 calc R
H12B H 0.288240 1.316173 -0.023087 0.021 Uiso 1 1 calc R
C13 C 0.39763(12) 1.2777(3) 0.02382(13) 0.0174(6) Uani 1 1 d .
H13A H 0.417644 1.265112 -0.022749 0.021 Uiso 1 1 calc R
H13B H 0.406783 1.402238 0.040983 0.021 Uiso 1 1 calc R
C14 C 0.43388(13) 1.2115(4) 0.15131(13) 0.0184(6) Uani 1 1 d .
H14A H 0.402402 1.320579 0.150724 0.022 Uiso 1 1 calc R
H14B H 0.485069 1.245003 0.171852 0.022 Uiso 1 1 calc R
C15 C 0.40341(13) 1.0711(3) 0.19935(13) 0.0167(6) Uani 1 1 d .
H15A H 0.443097 0.984632 0.216865 0.020 Uiso 1 1 calc R
H15B H 0.384846 1.129421 0.241136 0.020 Uiso 1 1 calc R
C16 C 0.28493(13) 0.9189(3) 0.18391(13) 0.0138(6) Uani 1 1 d .
C17 C 0.24160(13) 0.7167(3) 0.08206(13) 0.0135(6) Uani 1 1 d .
C18 C 0.18409(13) 0.6109(4) 0.04401(13) 0.0178(6) Uani 1 1 d .
H18 H 0.196347 0.531728 0.007550 0.021 Uiso 1 1 calc R
C19 C 0.11254(13) 0.6210(4) 0.05873(13) 0.0201(6) Uani 1 1 d .
H19 H 0.075969 0.545551 0.033531 0.024 Uiso 1 1 calc R
C20 C 0.09076(13) 0.7413(4) 0.11087(13) 0.0182(6) Uani 1 1 d .
C21 C 0.01555(13) 0.7565(4) 0.12525(14) 0.0235(6) Uani 1 1 d .
H21 H -0.021389 0.681328 0.100460 0.028 Uiso 1 1 calc R
C22 C -0.00490(14) 0.8775(4) 0.17418(14) 0.0239(6) Uani 1 1 d .
H22 H -0.055452 0.884549 0.183691 0.029 Uiso 1 1 calc R
C23 C 0.04895(13) 0.9906(4) 0.21013(14) 0.0197(6) Uani 1 1 d .
H23 H 0.034620 1.076869 0.243127 0.024 Uiso 1 1 calc R
C24 C 0.12243(13) 0.9775(3) 0.19794(13) 0.0171(6) Uani 1 1 d .
H24 H 0.158074 1.056130 0.222603 0.021 Uiso 1 1 calc R
C25 C 0.14665(13) 0.8501(3) 0.14968(13) 0.0153(6) Uani 1 1 d .
C26 C 0.22394(13) 0.8305(3) 0.13704(13) 0.0137(6) Uani 1 1 d .
C27 C 0.22255(14) 1.1251(4) -0.11313(14) 0.0205(6) Uani 1 1 d .
H27A H 0.182675 1.174483 -0.087689 0.031 Uiso 1 1 calc GR
H27B H 0.200486 1.061301 -0.155976 0.031 Uiso 1 1 calc GR
H27C H 0.254133 1.223121 -0.127111 0.031 Uiso 1 1 calc GR
C28 C 0.28264(13) 0.9214(3) 0.26407(13) 0.0178(6) Uani 1 1 d .
H28A H 0.330218 0.876968 0.288145 0.027 Uiso 1 1 calc GR
H28B H 0.241879 0.844353 0.276249 0.027 Uiso 1 1 calc GR
H28C H 0.274325 1.044562 0.279687 0.027 Uiso 1 1 calc GR

loop_
_atom_site_aniso_label
_atom_site_aniso_U_11
_atom_site_aniso_U_22
_atom_site_aniso_U_33
_atom_site_aniso_U_23
_atom_site_aniso_U_13
_atom_site_aniso_U_12
Fe1 0.01223(18) 0.0144(2) 0.0145(2) -0.00040(18) 0.00262(13) 0.00106(16)
Cl1 0.0174(3) 0.0226(4) 0.0191(3) 0.0012(3) 0.0010(2) 0.0062(3)
N1 0.0126(10) 0.0138(12) 0.0161(12) -0.0031(10) 0.0025(9) -0.0003(9)
N2 0.0121(10) 0.0178(13) 0.0149(11) -0.0020(10) 0.0034(8) 0.0004(9)
N3 0.0149(11) 0.0120(12) 0.0160(12) -0.0028(10) 0.0018(9) 0.0000(9)
O1 0.0124(9) 0.0178(10) 0.0159(10) -0.0010(8) 0.0023(7) -0.0002(7)
O2 0.0135(9) 0.0160(10) 0.0184(10) -0.0010(8) 0.0049(7) 0.0000(7)
C1 0.0152(13) 0.0135(14) 0.0118(13) 0.0033(12) 0.0026(10) -0.0023(11)
C2 0.0131(12) 0.0155(14) 0.0197(14) 0.0033(12) 0.0061(10) 0.0026(11)
C3 0.0203(13) 0.0132(15) 0.0185(14) -0.0022(12) 0.0062(11) 0.0000(12)
C4 0.0185(13) 0.0133(15) 0.0131(13) 0.0027(11) 0.0025(10) -0.0014(11)
C5 0.0257(14) 0.0146(15) 0.0162(14) 0.0005(12) -0.0003(11) 0.0004(12)
C6 0.0236(15) 0.0202(16) 0.0214(16) 0.0016(13) -0.0085(11) -0.0039(13)
C7 0.0159(13) 0.0222(17) 0.0277(16) 0.0004(13) -0.0031(11) 0.0005(12)
C8 0.0191(13) 0.0125(15) 0.0207(15) 0.0010(13) 0.0021(11) 0.0029(12)
C9 0.0145(13) 0.0144(15) 0.0135(14) 0.0056(12) 0.0005(10) 0.0005(11)
C10 0.0145(12) 0.0136(14) 0.0118(13) 0.0015(11) 0.0025(10) -0.0008(11)
C11 0.0096(12) 0.0152(15) 0.0168(14) 0.0026(12) 0.0036(10) 0.0002(11)
C12 0.0192(13) 0.0148(15) 0.0187(15) -0.0006(12) 0.0002(11) 0.0058(12)
C13 0.0187(13) 0.0141(15) 0.0202(15) 0.0010(12) 0.0051(11) 0.0004(11)
C14 0.0155(13) 0.0204(16) 0.0195(15) -0.0026(12) 0.0020(11) -0.0027(11)
C15 0.0158(13) 0.0210(16) 0.0130(14) -0.0032(12) 0.0003(10) -0.0034(11)
C16 0.0153(12) 0.0086(14) 0.0178(14) 0.0004(11) 0.0031(10) 0.0021(10)
C17 0.0148(13) 0.0114(15) 0.0143(13) 0.0059(11) 0.0011(10) 0.0010(11)
C18 0.0221(14) 0.0175(15) 0.0137(13) 0.0001(13) 0.0017(10) 0.0012(12)
C19 0.0167(13) 0.0239(16) 0.0188(14) -0.0010(14) -0.0026(10) -0.0029(12)
C20 0.0167(13) 0.0195(15) 0.0178(14) 0.0036(13) -0.0006(10) 0.0005(12)
C21 0.0141(13) 0.0313(17) 0.0241(16) 0.0007(14) -0.0028(11) -0.0012(13)
C22 0.0161(13) 0.0299(17) 0.0264(16) 0.0055(15) 0.0055(11) 0.0059(13)
C23 0.0224(14) 0.0179(16) 0.0199(15) 0.0038(13) 0.0069(11) 0.0077(12)
C24 0.0204(13) 0.0145(15) 0.0163(14) 0.0021(12) 0.0017(11) -0.0012(12)
C25 0.0178(13) 0.0130(15) 0.0157(14) 0.0058(12) 0.0046(10) 0.0020(11)
C26 0.0152(13) 0.0118(14) 0.0145(14) 0.0021(11) 0.0035(10) -0.0008(11)
C27 0.0220(14) 0.0175(15) 0.0210(15) -0.0016(13) -0.0020(11) 0.0024(12)
C28 0.0204(13) 0.0176(16) 0.0160(14) -0.0006(12) 0.0045(11) 0.0005(11)

loop_
_atom_type_symbol
_atom_type_description
_atom_type_scat_dispersion_real
_atom_type_scat_dispersion_imag
_atom_type_scat_source
C C 0.0033 0.0016 'International Tables Vol C Tables 4.2.6.8 and 6.1.1.4'
H H 0.0000 0.0000 'International Tables Vol C Tables 4.2.6.8 and 6.1.1.4'
N N 0.0061 0.0033 'International Tables Vol C Tables 4.2.6.8 and 6.1.1.4'
O O 0.0106 0.0060 'International Tables Vol C Tables 4.2.6.8 and 6.1.1.4'
Fe Fe 0.3463 0.8444 'International Tables Vol C Tables 4.2.6.8 and 6.1.1.4'
Cl Cl 0.1484 0.1585 'International Tables Vol C Tables 4.2.6.8 and 6.1.1.4'

loop_
_geom_angle_atom_site_label_1
_geom_angle_atom_site_label_2
_geom_angle_atom_site_label_3
_geom_angle
N1 Fe1 Cl1 167.25(6)
N1 Fe1 N2 78.84(8)
N1 Fe1 N3 91.82(8)
N2 Fe1 Cl1 90.43(6)
N3 Fe1 Cl1 92.31(6)
N3 Fe1 N2 76.29(7)
O1 Fe1 Cl1 94.49(5)
O1 Fe1 N1 81.56(7)
O1 Fe1 N2 103.74(7)
O1 Fe1 N3 173.21(7)
O2 Fe1 Cl1 99.10(6)
O2 Fe1 N1 93.34(8)
O2 Fe1 N2 158.19(7)
O2 Fe1 N3 83.72(7)
O2 Fe1 O1 95.07(7)
C11 N1 Fe1 123.87(17)
C11 N1 C12 122.3(2)
C12 N1 Fe1 112.16(15)
Fe1 N2 H2 108.5
C13 N2 Fe1 108.49(14)
C13 N2 H2 108.5
C14 N2 Fe1 111.39(14)
C14 N2 H2 108.5
C14 N2 C13 111.50(19)
C15 N3 Fe1 108.59(14)
C16 N3 Fe1 126.61(17)
C16 N3 C15 121.3(2)
C1 O1 Fe1 118.26(14)
C17 O2 Fe1 125.54(16)
O1 C1 C2 117.3(2)
O1 C1 C10 123.8(2)
C10 C1 C2 118.9(2)
C1 C2 H2A 119.3
C3 C2 C1 121.4(2)
C3 C2 H2A 119.3
C2 C3 H3 119.4
C2 C3 C4 121.1(2)
C4 C3 H3 119.4
C5 C4 C3 121.6(2)
C9 C4 C3 118.7(2)
C9 C4 C5 119.6(2)
C4 C5 H5 119.3
C6 C5 C4 121.4(2)
C6 C5 H5 119.3
C5 C6 H6 120.3
C5 C6 C7 119.3(2)
C7 C6 H6 120.3
C6 C7 H7 119.6
C8 C7 C6 120.7(2)
C8 C7 H7 119.6
C7 C8 H8 119.4
C7 C8 C9 121.2(2)
C9 C8 H8 119.4
C4 C9 C8 117.5(2)
C4 C9 C10 119.8(2)
C8 C9 C10 122.6(2)
C1 C10 C9 119.1(2)
C1 C10 C11 117.9(2)
C9 C10 C11 122.2(2)
N1 C11 C10 119.3(2)
N1 C11 C27 121.9(2)
C10 C11 C27 118.0(2)
N1 C12 H12A 110.5
N1 C12 H12B 110.5
N1 C12 C13 105.97(19)
H12A C12 H12B 108.7
C13 C12 H12A 110.5
C13 C12 H12B 110.5
N2 C13 C12 109.21(19)
N2 C13 H13A 109.8
N2 C13 H13B 109.8
C12 C13 H13A 109.8
C12 C13 H13B 109.8
H13A C13 H13B 108.3
N2 C14 H14A 108.9
N2 C14 H14B 108.9
N2 C14 C15 113.3(2)
H14A C14 H14B 107.7
C15 C14 H14A 108.9
C15 C14 H14B 108.9
N3 C15 C14 106.9(2)
N3 C15 H15A 110.3
N3 C15 H15B 110.3
C14 C15 H15A 110.3
C14 C15 H15B 110.3
H15A C15 H15B 108.6
N3 C16 C26 118.8(2)
N3 C16 C28 121.2(2)
C26 C16 C28 119.7(2)
O2 C17 C18 117.0(2)
O2 C17 C26 123.6(2)
C26 C17 C18 119.4(2)
C17 C18 H18 119.3
C19 C18 C17 121.4(2)
C19 C18 H18 119.3
C18 C19 H19 119.2
C18 C19 C20 121.6(2)
C20 C19 H19 119.2
C19 C20 C25 118.6(2)
C21 C20 C19 122.0(2)
C21 C20 C25 119.4(2)
C20 C21 H21 119.4
C22 C21 C20 121.3(2)
C22 C21 H21 119.4
C21 C22 H22 120.1
C21 C22 C23 119.7(2)
C23 C22 H22 120.1
C22 C23 H23 119.8
C24 C23 C22 120.3(2)
C24 C23 H23 119.8
C23 C24 H24 119.0
C23 C24 C25 122.0(2)
C25 C24 H24 119.0
C20 C25 C26 119.6(2)
C24 C25 C20 117.2(2)
C24 C25 C26 123.1(2)
C17 C26 C16 119.5(2)
C17 C26 C25 119.1(2)
C25 C26 C16 121.3(2)
C11 C27 H27A 109.5
C11 C27 H27B 109.5
C11 C27 H27C 109.5
H27A C27 H27B 109.5
H27A C27 H27C 109.5
H27B C27 H27C 109.5
C16 C28 H28A 109.5
C16 C28 H28B 109.5
C16 C28 H28C 109.5
H28A C28 H28B 109.5
H28A C28 H28C 109.5
H28B C28 H28C 109.5

loop_
_geom_bond_atom_site_label_1
_geom_bond_atom_site_label_2
_geom_bond_distance
Fe1 Cl1 2.3235(8)
Fe1 N1 2.117(2)
Fe1 N2 2.208(2)
Fe1 N3 2.163(2)
Fe1 O1 1.9598(16)
Fe1 O2 1.9339(18)
N1 C11 1.294(3)
N1 C12 1.472(3)
N2 H2 1.0000
N2 C13 1.491(3)
N2 C14 1.489(3)
N3 C15 1.469(3)
N3 C16 1.289(3)
O1 C1 1.328(3)
O2 C17 1.319(3)
C1 C2 1.427(3)
C1 C10 1.409(3)
C2 H2A 0.9500
C2 C3 1.363(3)
C3 H3 0.9500
C3 C4 1.426(3)
C4 C5 1.416(3)
C4 C9 1.415(3)
C5 H5 0.9500
C5 C6 1.362(3)
C6 H6 0.9500
C6 C7 1.403(4)
C7 H7 0.9500
C7 C8 1.374(3)
C8 H8 0.9500
C8 C9 1.420(3)
C9 C10 1.446(3)
C10 C11 1.476(4)
C11 C27 1.508(3)
C12 H12A 0.9900
C12 H12B 0.9900
C12 C13 1.520(3)
C13 H13A 0.9900
C13 H13B 0.9900
C14 H14A 0.9900
C14 H14B 0.9900
C14 C15 1.526(3)
C15 H15A 0.9900
C15 H15B 0.9900
C16 C26 1.481(3)
C16 C28 1.514(3)
C17 C18 1.427(3)
C17 C26 1.403(3)
C18 H18 0.9500
C18 C19 1.352(3)
C19 H19 0.9500
C19 C20 1.418(4)
C20 C21 1.417(3)
C20 C25 1.427(3)
C21 H21 0.9500
C21 C22 1.369(4)
C22 H22 0.9500
C22 C23 1.399(4)
C23 H23 0.9500
C23 C24 1.373(3)
C24 H24 0.9500
C24 C25 1.417(3)
C25 C26 1.447(3)
C27 H27A 0.9800
C27 H27B 0.9800
C27 H27C 0.9800
C28 H28A 0.9800
C28 H28B 0.9800
C28 H28C 0.9800

loop_
_geom_hbond_atom_site_label_D
_geom_hbond_atom_site_label_H
_geom_hbond_atom_site_label_A
_geom_hbond_distance_DH
_geom_hbond_distance_HA
_geom_hbond_distance_DA
_geom_hbond_angle_DHA
_geom_hbond_site_symmetry_A
_geom_hbond_publ_flag
N2 H2 O1 1.00 2.03 3.003(2) 162.9 3_675 yes
C2 H2A Cl1 0.95 2.80 3.611(3) 144.4 3_665 yes
C13 H13A Cl1 0.99 2.70 3.649(2) 161.2 3_675 yes
C15 H15A Cl1 0.99 2.69 3.267(3) 117.3 . yes

loop_
_geom_torsion_atom_site_label_1
_geom_torsion_atom_site_label_2
_geom_torsion_atom_site_label_3
_geom_torsion_atom_site_label_4
_geom_torsion
Fe1 N1 C11 C10 -2.7(3)
Fe1 N1 C11 C27 -172.72(16)
Fe1 N1 C12 C13 45.4(2)
Fe1 N2 C13 C12 38.8(2)
Fe1 N2 C14 C15 6.1(2)
Fe1 N3 C15 C14 52.8(2)
Fe1 N3 C16 C26 -25.2(3)
Fe1 N3 C16 C28 148.73(18)
Fe1 O1 C1 C2 -142.34(17)
Fe1 O1 C1 C10 39.2(3)
Fe1 O2 C17 C18 141.20(18)
Fe1 O2 C17 C26 -42.0(3)
N1 C12 C13 N2 -55.3(2)
N2 C14 C15 N3 -38.2(3)
N3 C16 C26 C17 39.2(3)
N3 C16 C26 C25 -144.9(2)
O1 C1 C2 C3 177.5(2)
O1 C1 C10 C9 -170.9(2)
O1 C1 C10 C11 18.7(3)
O2 C17 C18 C19 178.4(2)
O2 C17 C26 C16 -6.1(4)
O2 C17 C26 C25 177.8(2)
C1 C2 C3 C4 -3.1(4)
C1 C10 C11 N1 -36.8(3)
C1 C10 C11 C27 133.7(2)
C2 C1 C10 C9 10.6(3)
C2 C1 C10 C11 -159.8(2)
C2 C3 C4 C5 -174.8(2)
C2 C3 C4 C9 3.1(4)
C3 C4 C5 C6 175.7(2)
C3 C4 C9 C8 -172.9(2)
C3 C4 C9 C10 3.7(3)
C4 C5 C6 C7 -1.6(4)
C4 C9 C10 C1 -10.6(3)
C4 C9 C10 C11 159.4(2)
C5 C4 C9 C8 5.1(3)
C5 C4 C9 C10 -178.3(2)
C5 C6 C7 C8 2.5(4)
C6 C7 C8 C9 0.5(4)
C7 C8 C9 C4 -4.2(4)
C7 C8 C9 C10 179.2(2)
C8 C9 C10 C1 165.9(2)
C8 C9 C10 C11 -24.2(4)
C9 C4 C5 C6 -2.3(4)
C9 C10 C11 N1 153.1(2)
C9 C10 C11 C27 -36.4(3)
C10 C1 C2 C3 -4.0(4)
C11 N1 C12 C13 -120.5(2)
C12 N1 C11 C10 161.6(2)
C12 N1 C11 C27 -8.4(3)
C13 N2 C14 C15 127.4(2)
C14 N2 C13 C12 -84.3(2)
C15 N3 C16 C26 178.5(2)
C15 N3 C16 C28 -7.6(4)
C16 N3 C15 C14 -147.1(2)
C17 C18 C19 C20 2.2(4)
C18 C17 C26 C16 170.6(2)
C18 C17 C26 C25 -5.4(3)
C18 C19 C20 C21 178.2(3)
C18 C19 C20 C25 -1.7(4)
C19 C20 C21 C22 -177.9(3)
C19 C20 C25 C24 175.9(2)
C19 C20 C25 C26 -2.3(4)
C20 C21 C22 C23 1.0(4)
C20 C25 C26 C16 -170.1(2)
C20 C25 C26 C17 5.9(4)
C21 C20 C25 C24 -4.0(4)
C21 C20 C25 C26 177.8(2)
C21 C22 C23 C24 -1.7(4)
C22 C23 C24 C25 -0.5(4)
C23 C24 C25 C20 3.3(4)
C23 C24 C25 C26 -178.5(2)
C24 C25 C26 C16 11.8(4)
C24 C25 C26 C17 -172.2(2)
C25 C20 C21 C22 2.0(4)
C26 C17 C18 C19 1.5(4)
C28 C16 C26 C17 -134.9(2)
C28 C16 C26 C25 41.1(3)

loop_
_smtbx_masks_void_nr
_smtbx_masks_void_average_x
_smtbx_masks_void_average_y
_smtbx_masks_void_average_z
_smtbx_masks_void_volume
_smtbx_masks_void_count_electrons
1 0.000 0.000 0.000 111.6 0.2
2 0.500 0.500 0.500 111.6 0.2
